data_2101016
loop_
_publ_author_name
'Steiner, T.'
'Hinrichs, W.'
'Saenger, W.'
'Gigg, R.'

_publ_section_title
;`Jumping crystals': X-ray structures of the three crystalline phases of
 (+-)-3,4-di-<i>O</i>-acetyl-1,2,5,6-tetra-<i>O</i>-benzyl-<i>myo</i>-inositol
;
_journal_issue 4
_journal_name_full 'Acta Crystallographica Section B'
_journal_page_first 708
_journal_page_last 718
_journal_paper_doi 10.1107/S0108768193000795
_journal_volume 49
_journal_year 1993
_chemical_formula_sum 'C38 H40 O8'
_chemical_formula_weight 624.7
_symmetry_cell_setting monoclinic
_symmetry_space_group_name_Hall '-P 2ybc'
_symmetry_space_group_name_H-M 'P 1 21/c 1'
_cell_angle_alpha 90
_cell_angle_beta 103.210(10)
_cell_angle_gamma 90
_cell_formula_units_Z 4
_cell_length_a 14.269(2)
_cell_length_b 14.862(2)
_cell_length_c 16.506(3)
_cell_volume 3407.7(9)
_diffrn_radiation_type Cu
_diffrn_radiation_wavelength 1.542
_cod_data_source_file sh0026.cif
_cod_data_source_block sh0026b
_cod_original_cell_volume 3407.0(10)
_cod_database_code 2101016

loop_
_atom_site_label
_atom_site_fract_x
_atom_site_fract_y
_atom_site_fract_z
_atom_site_U_iso_or_equiv
C1 .3227(4) .2482(4) .2787(3) .102(5)
C2 .3706(4) .3344(4) .3178(3) .106(6)
C3 .4587(4) .3104(3) .3834(3) .102(5)
C4 .4335(4) .2545(3) .4524(3) .098(5)
C5 .3773(4) .1714(3) .4169(3) .102(5)
C6 .2929(4) .1899(4) .3450(3) .106(5)
O1 .2397(3) .2645(3) .2138(2) .113(4)
O2 .3088(3) .3847(2) .3575(2) .112(4)
O3 .5067(3) .3908(2) .4204(2) .114(4)
O4 .5215(3) .2249(3) .5060(3) .109(4)
O5 .3495(3) .1288(2) .4843(2) .120(4)
O6 .2600(3) .1050(2) .3090(2) .113(4)
C11 .1749(5) .2785(6) .0712(5) .138(6)
C21 .1438(6) .2170(6) .0096(5) .158(7)
C31 .0633(6) .2301(6) -.0542(5) .161(7)
C41 .0106(6) .3062(6) -.0564(5) .163(7)
C51 .0389(7) .3684(6) .0032(6) .177(7)
C61 .1211(6) .3549(7) .0653(5) .173(7)
C71 .2623(5) .2706(7) .1361(4) .195(7)
C12 .2043(6) .5106(5) .3556(4) .124(6)
C22 .1111(7) .5057(6) .3623(5) .167(7)
C32 .0751(6) .5694(8) .4106(6) .202(8)
C42 .1352(8) .6339(6) .4503(6) .187(7)
C52 .2272(8) .6383(6) .4439(6) .184(7)
C62 .2622(6) .5780(5) .3971(5) .160(7)
C72 .2452(6) .4448(5) .3041(5) .180(7)
C13 .5728(5) .4250(4) .3859(4) .113(6)
O13 .5980(4) .3901(3) .3295(3) .193(6)
C23 .6101(5) .5144(4) .4221(4) .140(6)
C14 .5356(5) .2387(4) .5875(4) .108(6)
O14 .4807(3) .2813(3) .6193(3) .144(5)
C24 .6248(5) .1948(4) .6358(4) .137(6)
C15 .3472(6) -.0133(4) .5541(4) .131(6)
C25 .4192(7) .0056(6) .6142(6) .168(7)
C35 .4419(7) -.0451(6) .6831(6) .184(7)
C45 .3860(8) -.1144(6) .6921(6) .202(7)
C55 .3027(8) -.1359(6) .6337(8) .221(8)
C65 .2836(6) -.0830(5) .5584(5) .164(7)
C75 .3310(9) .0381(5) .4746(5) .256(7)
C16 .1409(5) -.0079(4) .2753(5) .125(6)
C26 .1794(5) -.0543(5) .2185(5) .144(6)
C36 .1645(6) -.1453(5) .2083(5) .157(7)
C46 .1109(5) -.1900(5) .2554(5) .139(7)
C56 .0715(6) -.1454(5) .3117(5) .157(7)
C66 .0872(5) -.0532(5) .3219(5) .147(7)
C76 .1594(5) .0936(4) .2892(5) .152(6)

loop_
_geom_angle_atom_site_label_1
_geom_angle_atom_site_label_2
_geom_angle_atom_site_label_3
_geom_angle
C1 C2 C3 109.0(5)
C2 C3 C4 111.6(5)
C3 C4 C5 110.5(4)
C4 C5 C6 114.3(5)
C5 C6 C1 111.3(5)
C6 C1 C2 110.1(5)
C6 C1 O1 108.4(5)
C2 C1 O1 113.0(5)
C1 C2 O2 111.7(5)
C3 C2 O2 107.3(5)
C2 C3 O3 110.3(4)
C4 C3 O3 107.8(4)
C3 C4 O4 107.9(4)
C5 C4 O4 107.5(4)
C4 C5 O5 106.3(4)
C6 C5 O5 112.5(5)
C5 C6 O6 107.1(5)
C1 C6 O6 108.8(4)
C1 O1 C71 112.0(5)
C2 O2 C72 114.7(5)
C3 O3 C13 117.1(5)
C4 O4 C14 119.2(5)
C5 O5 C75 115.3(5)
C6 O6 C76 115.1(5)
O1 C71 C11 110.0(6)
C71 C11 C21 125.1(9)
C71 C11 C61 119.8(9)
C11 C21 C31 123.1(9)
C21 C31 C41 119.8(9)
C31 C41 C51 118.9(9)
C41 C51 C61 120.3(9)
C51 C61 C11 122.9(9)
C61 C11 C21 115.0(8)
O2 C72 C12 109.5(6)
C72 C12 C22 121.7(8)
C72 C12 C62 119.3(8)
C12 C22 C32 119.9(8)
C22 C32 C42 118.6(9)
C32 C42 C52 121.3(9)
C42 C52 C62 120.6(9)
C52 C62 C12 120.6(8)
C62 C12 C22 119.0(7)
O3 C13 C23 113.2(6)
O3 C13 O13 123.2(6)
O13 C13 C23 123.6(6)
O4 C14 C24 112.8(6)
O4 C14 O14 123.5(6)
O14 C14 C24 123.6(6)
O5 C75 C15 114.3(7)
C75 C15 C25 120.2(8)
C75 C15 C65 117.1(8)
C15 C25 C35 122.0(10)
C25 C35 C45 120.0(10)
C35 C45 C55 122.8(9)
C45 C55 C65 115.9(8)
C55 C65 C15 116.9(8)
C65 C15 C25 122.6(8)
O6 C76 C16 106.4(5)
C76 C16 C26 120.7(7)
C76 C16 C66 119.6(7)
C16 C26 C36 120.1(7)
C26 C36 C46 119.7(8)
C36 C46 C56 121.2(7)
C46 C56 C66 118.7(8)
C56 C66 C16 120.5(7)
C66 C16 C26 119.7(7)

loop_
_geom_bond_atom_site_label_1
_geom_bond_atom_site_label_2
_geom_bond_distance
C1 C2 1.524(7)
C2 C3 1.502(7)
C3 C4 1.518(7)
C4 C5 1.515(7)
C5 C6 1.510(7)
C6 C1 1.531(7)
C1 O1 1.425(6)
C2 O2 1.425(6)
C3 O3 1.442(6)
C4 O4 1.430(6)
C5 O5 1.414(6)
C6 O6 1.428(6)
O1 C71 1.396(7)
C71 C11 1.451(9)
C11 C21 1.364(9)
C21 C31 1.384(9)
C31 C41 1.350(10)
C41 C51 1.340(10)
C51 C61 1.380(10)
C61 C11 1.360(10)
O2 C72 1.425(7)
C72 C12 1.499(8)
C12 C22 1.362(9)
C22 C32 1.410(10)
C32 C42 1.350(10)
C42 C52 1.340(10)
C52 C62 1.351(9)
C62 C12 1.378(9)
O3 C13 1.311(6)
C13 C23 1.504(8)
C13 O13 1.190(6)
O4 C14 1.330(6)
C14 C24 1.488(8)
C14 O14 1.215(6)
O5 C75 1.376(8)
C75 C15 1.490(9)
C15 C25 1.286(9)
C25 C35 1.340(10)
C35 C45 1.330(10)
C45 C55 1.390(10)
C55 C65 1.440(10)
C65 C15 1.390(9)
O6 C76 1.408(6)
C76 C16 1.539(8)
C16 C26 1.375(8)
C26 C36 1.374(8)
C36 C46 1.378(9)
C46 C56 1.363(9)
C56 C66 1.393(8)
C66 C16 1.378(8)
